data_1571734
loop_
_publ_author_name
'Ye, Christopher Z.'
'Del Rosal, Iker'
'Kelly, Sheridon N.'
'Brackbill, I. Joseph'
'Maron, Laurent'
'Camp, Cl&#xe9;ment'
'Arnold, John'

_publ_section_title
;
 Photolysis-driven bond activation by thorium and uranium tetraosmate
 polyhydride complexes.
;
_journal_issue 25
_journal_name_full 'Chemical science'
_journal_page_first 9784
_journal_page_last 9792
_journal_paper_doi 10.1039/d4sc02380c
_journal_volume 15
_journal_year 2024
_chemical_formula_moiety '0.333(C30 H45 Os3), C30 H45 Os3 U'
_chemical_formula_sum 'C40 H60 Os4 U'
_chemical_formula_weight 1539.71
_space_group_crystal_system cubic
_space_group_IT_number 205
_space_group_name_Hall '-P 2ac 2ab 3'
_space_group_name_H-M_alt 'P a -3'
_atom_sites_solution_hydrogens geom
_atom_sites_solution_primary dual
_atom_sites_solution_secondary difmap
_audit_creation_date 2023-05-05
_audit_creation_method
;
Olex2 1.5
(compiled 2023.03.06 svn.rbb2c1857 for OlexSys, GUI svn.r6748)
;
_audit_update_record
;
2024-04-08 deposited with the CCDC.	2024-05-20 downloaded from the CCDC.
;
_cell_angle_alpha 90
_cell_angle_beta 90
_cell_angle_gamma 90
_cell_formula_units_Z 8
_cell_length_a 21.395(2)
_cell_length_b 21.395(2)
_cell_length_c 21.395(2)
_cell_measurement_reflns_used 125415
_cell_measurement_temperature 100
_cell_measurement_theta_max 27.804
_cell_measurement_theta_min 1.952
_cell_volume 9793.5(16)
_computing_cell_refinement 'SAINT V8.38A Bruker, Madison WI'
_computing_data_collection 'Bruker APEX3 Bruker, Madison WI'
_computing_data_reduction 'SAINT V8.38A Bruker, Madison WI'
_computing_molecular_graphics 'Olex2 1.5 (Dolomanov et al., 2009)'
_computing_publication_material 'Olex2 1.5 (Dolomanov et al., 2009)'
_computing_structure_refinement 'SHELXL 2014/7 (Sheldrick, 2015)'
_computing_structure_solution 'SHELXT 2014/5 (Sheldrick, 2014)'
_diffrn_ambient_temperature 100
_diffrn_detector_area_resol_mean 10.42
_diffrn_measured_fraction_theta_full 0.998
_diffrn_measured_fraction_theta_max 0.999
_diffrn_measurement_device_type 'Bruker D8 with PHOTON-II CPAD detector'
_diffrn_measurement_method '\f and \w shutterless scans'
_diffrn_radiation_monochromator 'silicon 111'
_diffrn_radiation_type synchrotron
_diffrn_radiation_wavelength 0.7288
_diffrn_reflns_av_R_equivalents 0.1087
_diffrn_reflns_av_unetI/netI 0.0356
_diffrn_reflns_Laue_measured_fraction_full 0.998
_diffrn_reflns_Laue_measured_fraction_max 0.999
_diffrn_reflns_limit_h_max 27
_diffrn_reflns_limit_h_min -27
_diffrn_reflns_limit_k_max 27
_diffrn_reflns_limit_k_min -27
_diffrn_reflns_limit_l_max 27
_diffrn_reflns_limit_l_min -27
_diffrn_reflns_number 125415
_diffrn_reflns_point_group_measured_fraction_full 0.998
_diffrn_reflns_point_group_measured_fraction_max 0.999
_diffrn_reflns_theta_full 25.930
_diffrn_reflns_theta_max 27.804
_diffrn_reflns_theta_min 1.952
_diffrn_source 'Advanced Light Source, station 12.2.1'
_exptl_absorpt_coefficient_mu 12.483
_exptl_absorpt_correction_T_max 0.7441
_exptl_absorpt_correction_T_min 0.4843
_exptl_absorpt_correction_type multi-scan
_exptl_absorpt_process_details
;
SADABS-2016/2 (Bruker,2016/2) was used for absorption correction.
wR2(int) was 0.1747 before and 0.1221 after correction.
The Ratio of minimum to maximum transmission is 0.6509.
The \l/2 correction factor is Not present.
;
_exptl_crystal_colour yellow
_exptl_crystal_colour_primary yellow
_exptl_crystal_density_diffrn 2.089
_exptl_crystal_description block
_exptl_crystal_F_000 5568
_exptl_crystal_size_max 0.1
_exptl_crystal_size_mid 0.1
_exptl_crystal_size_min 0.05
_refine_diff_density_max 1.352
_refine_diff_density_min -1.910
_refine_diff_density_rms 0.301
_refine_ls_extinction_method none
_refine_ls_goodness_of_fit_ref 1.109
_refine_ls_hydrogen_treatment constr
_refine_ls_matrix_type full
_refine_ls_number_parameters 206
_refine_ls_number_reflns 3605
_refine_ls_number_restraints 75
_refine_ls_restrained_S_all 1.103
_refine_ls_R_factor_all 0.0372
_refine_ls_R_factor_gt 0.0342
_refine_ls_shift/su_max 0.002
_refine_ls_shift/su_mean 0.000
_refine_ls_structure_factor_coef Fsqd
_refine_ls_weighting_details 'w=1/[\s^2^(Fo^2^)+(0.0530P)^2^+52.5146P] where P=(Fo^2^+2Fc^2^)/3'
_refine_ls_weighting_scheme calc
_refine_ls_wR_factor_gt 0.0965
_refine_ls_wR_factor_ref 0.0986
_reflns_Friedel_coverage 0.000
_reflns_number_gt 3289
_reflns_number_total 3605
_reflns_threshold_expression 'I > 2\s(I)'
_cod_data_source_file d4sc02380c2.cif
_cod_data_source_block czy_ii_125_0m
_cod_depositor_comments 'Adding full bibliography for 1571730--1571734.cif.'
_cod_original_cell_volume 9793(3)
_cod_database_code 1571734
_shelx_shelxl_version_number 2014/7
_shelx_space_group_comment
;
The symmetry employed for this shelxl refinement is uniquely defined
by the following loop, which should always be used as a source of
symmetry information in preference to the above space-group names.
They are only intended as comments.
;
_shelx_estimated_absorpt_t_max 0.574
_shelx_estimated_absorpt_t_min 0.368
_olex2_refinement_description
;
1. Rigid body (RIGU) restrains
 C2, C3, C4, C5, C6, C7, C8, C9, C10, C11
 with sigma for 1-2 distances of 0.004 and sigma for 1-3 distances of 0.004
2. Others
 Fixed Sof: C2(0.3333) C3(0.3333) C4(0.3333) C5(0.3333) C6(0.3333) C7(0.3333)
 H7A(0.3333) H7B(0.3333) H7C(0.3333) C8(0.3333) H8A(0.3333) H8B(0.3333)
 H8C(0.3333) C9(0.3333) H9A(0.3333) H9B(0.3333) H9C(0.3333) C10(0.3333)
 H10A(0.3333) H10B(0.3333) H10C(0.3333) C11(0.3333) H11A(0.3333) H11B(0.3333)
 H11C(0.3333)
3.a Idealised Me refined as rotating group:
 C00B(H00A,H00B,H00C), C00C(H00D,H00E,H00F), C00D(H00G,H00H,H00I), C00E(H00J,
 H00K,H00L), C00F(H00M,H00N,H00O), C7(H7A,H7B,H7C), C8(H8A,H8B,H8C), C9(H9A,H9B,
 H9C), C10(H10A,H10B,H10C), C11(H11A,H11B,H11C)
;
_smtbx_masks_void_probe_radius 1.2
_smtbx_masks_void_truncation_radius 1.2
_olex2_submission_special_instructions 'No special instructions were received'

loop_
_space_group_symop_operation_xyz
'x, y, z'
'-x+1/2, -y, z+1/2'
'-x, y+1/2, -z+1/2'
'x+1/2, -y+1/2, -z'
'z, x, y'
'z+1/2, -x+1/2, -y'
'-z+1/2, -x, y+1/2'
'-z, x+1/2, -y+1/2'
'y, z, x'
'-y, z+1/2, -x+1/2'
'y+1/2, -z+1/2, -x'
'-y+1/2, -z, x+1/2'
'-x, -y, -z'
'x-1/2, y, -z-1/2'
'x, -y-1/2, z-1/2'
'-x-1/2, y-1/2, z'
'-z, -x, -y'
'-z-1/2, x-1/2, y'
'z-1/2, x, -y-1/2'
'z, -x-1/2, y-1/2'
'-y, -z, -x'
'y, -z-1/2, x-1/2'
'-y-1/2, z-1/2, x'
'y-1/2, z, -x-1/2'

loop_
_atom_site_label
_atom_site_type_symbol
_atom_site_fract_x
_atom_site_fract_y
_atom_site_fract_z
_atom_site_U_iso_or_equiv
_atom_site_adp_type
_atom_site_occupancy
_atom_site_site_symmetry_order
_atom_site_calc_flag
_atom_site_refinement_flags_posn
_atom_site_refinement_flags_adp
_atom_site_refinement_flags_occupancy
_atom_site_disorder_assembly
_atom_site_disorder_group
Os2 Os 0.60228(2) 0.60228(2) 0.60228(2) 0.02370(12) Uani 1 3 d S T P . .
U1 U 0.68186(2) 0.68186(2) 0.68186(2) 0.02398(12) Uani 1 3 d S T P . .
Os1 Os 0.66991(2) 0.64662(2) 0.81463(2) 0.02869(11) Uani 1 1 d . . . . .
C004 C 0.6185(4) 0.6593(4) 0.9058(3) 0.0380(16) Uani 1 1 d . . . . .
C005 C 0.6807(3) 0.6832(4) 0.9118(3) 0.0368(16) Uani 1 1 d . . . . .
C006 C 0.6876(4) 0.5771(4) 0.8904(3) 0.0404(18) Uani 1 1 d . . . . .
C008 C 0.6227(4) 0.5949(4) 0.8925(3) 0.0387(17) Uani 1 1 d . . . . .
C00A C 0.7233(3) 0.6345(4) 0.9026(3) 0.0362(16) Uani 1 1 d . . . . .
C00B C 0.7120(6) 0.5131(5) 0.8837(4) 0.064(3) Uani 1 1 d . . . . .
H00A H 0.6800 0.4864 0.8647 0.096 Uiso 1 1 calc R U . . .
H00B H 0.7231 0.4966 0.9249 0.096 Uiso 1 1 calc R U . . .
H00C H 0.7492 0.5137 0.8569 0.096 Uiso 1 1 calc R U . . .
C00C C 0.7930(4) 0.6384(6) 0.9093(4) 0.062(3) Uani 1 1 d . . . . .
H00D H 0.8129 0.6103 0.8790 0.092 Uiso 1 1 calc R U . . .
H00E H 0.8050 0.6260 0.9518 0.092 Uiso 1 1 calc R U . . .
H00F H 0.8068 0.6814 0.9016 0.092 Uiso 1 1 calc R U . . .
C00D C 0.5594(4) 0.6961(5) 0.9156(5) 0.057(2) Uani 1 1 d . . . . .
H00G H 0.5599 0.7333 0.8888 0.086 Uiso 1 1 calc R U . . .
H00H H 0.5565 0.7089 0.9595 0.086 Uiso 1 1 calc R U . . .
H00I H 0.5232 0.6701 0.9049 0.086 Uiso 1 1 calc R U . . .
C00E C 0.5673(5) 0.5480(5) 0.8889(5) 0.064(3) Uani 1 1 d . . . . .
H00J H 0.5291 0.5704 0.8774 0.095 Uiso 1 1 calc R U . . .
H00K H 0.5616 0.5280 0.9297 0.095 Uiso 1 1 calc R U . . .
H00L H 0.5764 0.5160 0.8574 0.095 Uiso 1 1 calc R U . . .
C00F C 0.6962(5) 0.7489(4) 0.9320(4) 0.054(2) Uani 1 1 d . . . . .
H00M H 0.7272 0.7667 0.9034 0.082 Uiso 1 1 calc R U . . .
H00N H 0.7131 0.7482 0.9745 0.082 Uiso 1 1 calc R U . . .
H00O H 0.6582 0.7745 0.9310 0.082 Uiso 1 1 calc R U . . .
C2 C 0.5195(19) 0.5409(18) 0.5945(13) 0.023(4) Uani 0.3333 1 d . U P A -1
C3 C 0.579(2) 0.5093(13) 0.5676(18) 0.023(5) Uani 0.3333 1 d . U P A -1
C4 C 0.5966(15) 0.5419(16) 0.515(2) 0.020(5) Uani 0.3333 1 d . U P A -1
C5 C 0.5560(17) 0.5946(15) 0.5061(15) 0.026(6) Uani 0.3333 1 d . U P A -1
C6 C 0.5097(14) 0.5906(19) 0.5553(17) 0.018(5) Uani 0.3333 1 d . U P A -1
C7 C 0.4556(11) 0.6423(11) 0.5540(14) 0.041(5) Uani 0.3333 1 d . U P A -1
H7A H 0.4353 0.6442 0.5950 0.061 Uiso 0.3333 1 calc R U P A -1
H7B H 0.4247 0.6312 0.5221 0.061 Uiso 0.3333 1 calc R U P A -1
H7C H 0.4738 0.6832 0.5441 0.061 Uiso 0.3333 1 calc R U P A -1
C8 C 0.5609(15) 0.6362(12) 0.4496(11) 0.042(5) Uani 0.3333 1 d . U P A -1
H8A H 0.6030 0.6542 0.4475 0.063 Uiso 0.3333 1 calc R U P A -1
H8B H 0.5301 0.6700 0.4528 0.063 Uiso 0.3333 1 calc R U P A -1
H8C H 0.5528 0.6117 0.4118 0.063 Uiso 0.3333 1 calc R U P A -1
C9 C 0.6506(12) 0.5191(15) 0.4750(14) 0.051(6) Uani 0.3333 1 d . U P A -1
H9A H 0.6675 0.5541 0.4509 0.076 Uiso 0.3333 1 calc R U P A -1
H9B H 0.6356 0.4866 0.4464 0.076 Uiso 0.3333 1 calc R U P A -1
H9C H 0.6834 0.5017 0.5019 0.076 Uiso 0.3333 1 calc R U P A -1
C10 C 0.5957(15) 0.4507(10) 0.5999(14) 0.054(6) Uani 0.3333 1 d . U P A -1
H10A H 0.6407 0.4506 0.6085 0.081 Uiso 0.3333 1 calc R U P A -1
H10B H 0.5851 0.4149 0.5733 0.081 Uiso 0.3333 1 calc R U P A -1
H10C H 0.5727 0.4477 0.6394 0.081 Uiso 0.3333 1 calc R U P A -1
C11 C 0.4730(14) 0.5268(13) 0.6464(12) 0.047(5) Uani 0.3333 1 d . U P A -1
H11A H 0.4894 0.4931 0.6728 0.071 Uiso 0.3333 1 calc R U P A -1
H11B H 0.4331 0.5139 0.6281 0.071 Uiso 0.3333 1 calc R U P A -1
H11C H 0.4668 0.5644 0.6719 0.071 Uiso 0.3333 1 calc R U P A -1

loop_
_atom_site_aniso_label
_atom_site_aniso_U_11
_atom_site_aniso_U_22
_atom_site_aniso_U_33
_atom_site_aniso_U_23
_atom_site_aniso_U_13
_atom_site_aniso_U_12
Os2 0.02370(12) 0.02370(12) 0.02370(12) -0.00312(8) -0.00312(8) -0.00312(8)
U1 0.02398(12) 0.02398(12) 0.02398(12) -0.00276(8) -0.00276(8) -0.00276(8)
Os1 0.02690(15) 0.03607(16) 0.02310(15) -0.00083(10) -0.00404(9) 0.00210(10)
C004 0.034(4) 0.047(4) 0.033(4) 0.002(3) -0.002(3) 0.005(3)
C005 0.032(4) 0.051(4) 0.027(3) -0.006(3) 0.001(3) 0.002(3)
C006 0.054(5) 0.044(4) 0.023(3) 0.002(3) 0.000(3) 0.019(3)
C008 0.036(4) 0.050(4) 0.029(4) 0.008(3) -0.005(3) -0.005(3)
C00A 0.027(3) 0.059(5) 0.022(3) 0.004(3) -0.005(3) 0.009(3)
C00B 0.098(8) 0.063(6) 0.030(4) 0.002(4) 0.001(5) 0.032(6)
C00C 0.032(4) 0.109(9) 0.044(5) 0.010(5) -0.008(4) 0.007(5)
C00D 0.037(4) 0.072(6) 0.063(6) 0.009(5) 0.015(4) 0.014(4)
C00E 0.063(6) 0.055(6) 0.073(7) 0.004(5) -0.004(5) -0.017(5)
C00F 0.053(5) 0.059(6) 0.051(5) -0.017(4) 0.004(4) -0.012(4)
C2 0.028(8) 0.016(8) 0.025(7) -0.002(6) -0.006(6) -0.008(6)
C3 0.029(9) 0.017(7) 0.025(9) -0.003(6) -0.007(6) 0.000(6)
C4 0.018(8) 0.019(9) 0.023(9) -0.007(6) -0.007(7) 0.001(6)
C5 0.020(10) 0.027(9) 0.029(9) 0.006(7) 0.005(8) 0.006(7)
C6 0.013(7) 0.019(8) 0.024(9) -0.004(7) -0.001(7) -0.003(6)
C7 0.027(8) 0.034(9) 0.061(15) -0.003(9) 0.002(9) 0.008(7)
C8 0.056(14) 0.040(10) 0.030(8) 0.010(8) 0.000(8) 0.000(9)
C9 0.040(10) 0.062(15) 0.051(12) -0.009(10) 0.011(9) 0.017(10)
C10 0.077(15) 0.017(7) 0.067(13) 0.003(7) -0.039(11) -0.006(7)
C11 0.057(12) 0.042(12) 0.043(9) -0.003(8) 0.012(9) -0.019(9)

loop_
_atom_type_symbol
_atom_type_description
_atom_type_scat_dispersion_real
_atom_type_scat_dispersion_imag
_atom_type_scat_source
C C 0.0034 0.0017 'Calculated using XDISP in WinGX (Farrugia, 1999)'
H H 0.0000 0.0000 'Calculated using XDISP in WinGX (Farrugia, 1999)'
Os Os -1.2848 7.9466 'Calculated using XDISP in WinGX (Farrugia, 1999)'
U U -10.9608 4.1580 'Calculated using XDISP in WinGX (Farrugia, 1999)'

loop_
_geom_angle_atom_site_label_1
_geom_angle_atom_site_label_2
_geom_angle_atom_site_label_3
_geom_angle
_geom_angle_site_symmetry_1
_geom_angle_site_symmetry_3
_geom_angle_publ_flag
C2 Os2 U1 148.1(8) . . ?
C2 Os2 C4 63.7(10) . . ?
C2 Os2 C5 62.8(10) . . ?
C2 Os2 C6 35.9(9) . . ?
C3 Os2 U1 148.9(8) . . ?
C3 Os2 C2 41.1(9) . . ?
C3 Os2 C4 35.9(10) . . ?
C3 Os2 C5 61.9(10) . . ?
C3 Os2 C6 62.6(10) . . ?
C4 Os2 U1 146.4(9) . . ?
C4 Os2 C5 36.8(9) . . ?
C5 Os2 U1 144.1(8) . . ?
C6 Os2 U1 146.7(9) . . ?
C6 Os2 C4 61.3(7) . . ?
C6 Os2 C5 37.3(10) . . ?
Os2 U1 Os1 110.998(9) . 9 ?
Os2 U1 Os1 110.998(9) . 5 ?
Os2 U1 Os1 110.999(9) . . ?
Os1 U1 Os1 107.902(9) 9 5 ?
Os1 U1 Os1 107.903(9) 9 . ?
Os1 U1 Os1 107.900(9) 5 . ?
C004 Os1 U1 147.61(19) . . ?
C005 Os1 U1 142.9(2) . . ?
C005 Os1 C004 37.2(3) . . ?
C005 Os1 C008 61.8(3) . . ?
C006 Os1 U1 148.76(19) . . ?
C006 Os1 C004 62.2(3) . . ?
C006 Os1 C005 62.6(3) . . ?
C006 Os1 C008 37.5(3) . . ?
C008 Os1 U1 151.8(2) . . ?
C008 Os1 C004 36.5(3) . . ?
C00A Os1 U1 143.40(19) . . ?
C00A Os1 C004 62.0(3) . . ?
C00A Os1 C005 36.6(3) . . ?
C00A Os1 C006 38.6(3) . . ?
C00A Os1 C008 62.8(3) . . ?
C005 C004 Os1 70.6(4) . . ?
C005 C004 C00D 125.6(8) . . ?
C008 C004 Os1 71.2(4) . . ?
C008 C004 C005 108.0(7) . . ?
C008 C004 C00D 126.3(8) . . ?
C00D C004 Os1 126.4(6) . . ?
C004 C005 Os1 72.2(4) . . ?
C004 C005 C00F 124.3(7) . . ?
C00A C005 Os1 71.0(4) . . ?
C00A C005 C004 109.0(7) . . ?
C00A C005 C00F 126.4(7) . . ?
C00F C005 Os1 128.0(6) . . ?
C008 C006 Os1 71.5(4) . . ?
C008 C006 C00A 105.9(6) . . ?
C008 C006 C00B 126.2(9) . . ?
C00A C006 Os1 70.1(4) . . ?
C00A C006 C00B 127.6(8) . . ?
C00B C006 Os1 127.5(5) . . ?
C004 C008 Os1 72.3(4) . . ?
C004 C008 C006 109.0(7) . . ?
C004 C008 C00E 126.3(8) . . ?
C006 C008 Os1 70.9(4) . . ?
C006 C008 C00E 124.3(8) . . ?
C00E C008 Os1 128.7(6) . . ?
C005 C00A Os1 72.4(4) . . ?
C005 C00A C006 108.1(6) . . ?
C005 C00A C00C 126.3(8) . . ?
C006 C00A Os1 71.4(4) . . ?
C006 C00A C00C 125.4(8) . . ?
C00C C00A Os1 125.9(5) . . ?
C006 C00B H00A 109.5 . . ?
C006 C00B H00B 109.5 . . ?
C006 C00B H00C 109.5 . . ?
H00A C00B H00B 109.5 . . ?
H00A C00B H00C 109.5 . . ?
H00B C00B H00C 109.5 . . ?
C00A C00C H00D 109.5 . . ?
C00A C00C H00E 109.5 . . ?
C00A C00C H00F 109.5 . . ?
H00D C00C H00E 109.5 . . ?
H00D C00C H00F 109.5 . . ?
H00E C00C H00F 109.5 . . ?
C004 C00D H00G 109.5 . . ?
C004 C00D H00H 109.5 . . ?
C004 C00D H00I 109.5 . . ?
H00G C00D H00H 109.5 . . ?
H00G C00D H00I 109.5 . . ?
H00H C00D H00I 109.5 . . ?
C008 C00E H00J 109.5 . . ?
C008 C00E H00K 109.5 . . ?
C008 C00E H00L 109.5 . . ?
H00J C00E H00K 109.5 . . ?
H00J C00E H00L 109.5 . . ?
H00K C00E H00L 109.5 . . ?
C005 C00F H00M 109.5 . . ?
C005 C00F H00N 109.5 . . ?
C005 C00F H00O 109.5 . . ?
H00M C00F H00N 109.5 . . ?
H00M C00F H00O 109.5 . . ?
H00N C00F H00O 109.5 . . ?
C3 C2 Os2 68.5(15) . . ?
C6 C2 Os2 72.9(17) . . ?
C6 C2 C3 104(3) . . ?
C6 C2 C11 120(4) . . ?
C11 C2 Os2 125.8(18) . . ?
C11 C2 C3 136(4) . . ?
C2 C3 Os2 70.5(15) . . ?
C4 C3 Os2 75.5(18) . . ?
C4 C3 C2 108(3) . . ?
C4 C3 C10 138(4) . . ?
C10 C3 Os2 123.8(19) . . ?
C10 C3 C2 114(4) . . ?
C3 C4 Os2 68.6(16) . . ?
C3 C4 C5 110(2) . . ?
C3 C4 C9 121(3) . . ?
C5 C4 Os2 72.4(18) . . ?
C5 C4 C9 129(4) . . ?
C9 C4 Os2 127(2) . . ?
C4 C5 Os2 70.8(19) . . ?
C4 C5 C6 106(2) . . ?
C4 C5 C8 122(3) . . ?
C6 C5 Os2 69(2) . . ?
C6 C5 C8 132(4) . . ?
C8 C5 Os2 130(2) . . ?
C2 C6 Os2 71.1(16) . . ?
C2 C6 C5 113(2) . . ?
C2 C6 C7 131(3) . . ?
C5 C6 Os2 73.4(19) . . ?
C5 C6 C7 116(3) . . ?
C7 C6 Os2 125(2) . . ?
C6 C7 H7A 109.5 . . ?
C6 C7 H7B 109.5 . . ?
C6 C7 H7C 109.5 . . ?
H7A C7 H7B 109.5 . . ?
H7A C7 H7C 109.5 . . ?
H7B C7 H7C 109.5 . . ?
C5 C8 H8A 109.5 . . ?
C5 C8 H8B 109.5 . . ?
C5 C8 H8C 109.5 . . ?
H8A C8 H8B 109.5 . . ?
H8A C8 H8C 109.5 . . ?
H8B C8 H8C 109.5 . . ?
C4 C9 H9A 109.5 . . ?
C4 C9 H9B 109.5 . . ?
C4 C9 H9C 109.5 . . ?
H9A C9 H9B 109.5 . . ?
H9A C9 H9C 109.5 . . ?
H9B C9 H9C 109.5 . . ?
C3 C10 H10A 109.5 . . ?
C3 C10 H10B 109.5 . . ?
C3 C10 H10C 109.5 . . ?
H10A C10 H10B 109.5 . . ?
H10A C10 H10C 109.5 . . ?
H10B C10 H10C 109.5 . . ?
C2 C11 H11A 109.5 . . ?
C2 C11 H11B 109.5 . . ?
C2 C11 H11C 109.5 . . ?
H11A C11 H11B 109.5 . . ?
H11A C11 H11C 109.5 . . ?
H11B C11 H11C 109.5 . . ?

loop_
_geom_bond_atom_site_label_1
_geom_bond_atom_site_label_2
_geom_bond_distance
_geom_bond_site_symmetry_2
_geom_bond_publ_flag
Os2 U1 2.9490(6) . ?
Os2 C2 2.21(3) . ?
Os2 C3 2.18(3) . ?
Os2 C4 2.27(4) . ?
Os2 C5 2.29(3) . ?
Os2 C6 2.23(4) . ?
U1 Os1 2.9501(4) 5 ?
U1 Os1 2.9501(4) . ?
U1 Os1 2.9501(4) 9 ?
Os1 C004 2.255(8) . ?
Os1 C005 2.234(7) . ?
Os1 C006 2.233(7) . ?
Os1 C008 2.240(7) . ?
Os1 C00A 2.216(6) . ?
C004 C005 1.432(11) . ?
C004 C008 1.410(11) . ?
C004 C00D 1.506(11) . ?
C005 C00A 1.397(11) . ?
C005 C00F 1.506(11) . ?
C006 C008 1.440(11) . ?
C006 C00A 1.469(12) . ?
C006 C00B 1.473(12) . ?
C008 C00E 1.554(12) . ?
C00A C00C 1.502(11) . ?
C00B H00A 0.9800 . ?
C00B H00B 0.9800 . ?
C00B H00C 0.9800 . ?
C00C H00D 0.9800 . ?
C00C H00E 0.9800 . ?
C00C H00F 0.9800 . ?
C00D H00G 0.9800 . ?
C00D H00H 0.9800 . ?
C00D H00I 0.9800 . ?
C00E H00J 0.9800 . ?
C00E H00K 0.9800 . ?
C00E H00L 0.9800 . ?
C00F H00M 0.9800 . ?
C00F H00N 0.9800 . ?
C00F H00O 0.9800 . ?
C2 C3 1.54(4) . ?
C2 C6 1.37(3) . ?
C2 C11 1.52(4) . ?
C3 C4 1.37(4) . ?
C3 C10 1.48(4) . ?
C4 C5 1.44(4) . ?
C4 C9 1.52(4) . ?
C5 C6 1.45(4) . ?
C5 C8 1.51(4) . ?
C6 C7 1.60(4) . ?
C7 H7A 0.9800 . ?
C7 H7B 0.9800 . ?
C7 H7C 0.9800 . ?
C8 H8A 0.9800 . ?
C8 H8B 0.9800 . ?
C8 H8C 0.9800 . ?
C9 H9A 0.9800 . ?
C9 H9B 0.9800 . ?
C9 H9C 0.9800 . ?
C10 H10A 0.9800 . ?
C10 H10B 0.9800 . ?
C10 H10C 0.9800 . ?
C11 H11A 0.9800 . ?
C11 H11B 0.9800 . ?
C11 H11C 0.9800 . ?

loop_
_geom_torsion_atom_site_label_1
_geom_torsion_atom_site_label_2
_geom_torsion_atom_site_label_3
_geom_torsion_atom_site_label_4
_geom_torsion
_geom_torsion_site_symmetry_1
_geom_torsion_site_symmetry_2
_geom_torsion_site_symmetry_3
_geom_torsion_site_symmetry_4
_geom_torsion_publ_flag
Os2 C2 C3 C4 -66.6(17) . . . . ?
Os2 C2 C3 C10 119(2) . . . . ?
Os2 C2 C6 C5 62(2) . . . . ?
Os2 C2 C6 C7 -120(3) . . . . ?
Os2 C3 C4 C5 -61(2) . . . . ?
Os2 C3 C4 C9 122(3) . . . . ?
Os2 C4 C5 C6 -61(2) . . . . ?
Os2 C4 C5 C8 126(3) . . . . ?
Os2 C5 C6 C2 -60.7(19) . . . . ?
Os2 C5 C6 C7 121(3) . . . . ?
Os1 C004 C005 C00A -61.8(5) . . . . ?
Os1 C004 C005 C00F 124.3(8) . . . . ?
Os1 C004 C008 C006 61.8(5) . . . . ?
Os1 C004 C008 C00E -125.5(8) . . . . ?
Os1 C005 C00A C006 -62.9(5) . . . . ?
Os1 C005 C00A C00C 122.1(8) . . . . ?
Os1 C006 C008 C004 -62.7(5) . . . . ?
Os1 C006 C008 C00E 124.5(8) . . . . ?
Os1 C006 C00A C005 63.5(5) . . . . ?
Os1 C006 C00A C00C -121.3(7) . . . . ?
C004 C005 C00A Os1 62.6(5) . . . . ?
C004 C005 C00A C006 -0.3(8) . . . . ?
C004 C005 C00A C00C -175.3(7) . . . . ?
C005 C004 C008 Os1 -61.3(5) . . . . ?
C005 C004 C008 C006 0.5(8) . . . . ?
C005 C004 C008 C00E 173.2(8) . . . . ?
C008 C004 C005 Os1 61.7(5) . . . . ?
C008 C004 C005 C00A -0.1(9) . . . . ?
C008 C004 C005 C00F -174.0(7) . . . . ?
C008 C006 C00A Os1 -63.0(5) . . . . ?
C008 C006 C00A C005 0.6(8) . . . . ?
C008 C006 C00A C00C 175.7(7) . . . . ?
C00A C006 C008 Os1 62.0(5) . . . . ?
C00A C006 C008 C004 -0.6(8) . . . . ?
C00A C006 C008 C00E -173.5(7) . . . . ?
C00B C006 C008 Os1 -123.4(7) . . . . ?
C00B C006 C008 C004 174.0(7) . . . . ?
C00B C006 C008 C00E 1.1(12) . . . . ?
C00B C006 C00A Os1 122.5(8) . . . . ?
C00B C006 C00A C005 -174.0(7) . . . . ?
C00B C006 C00A C00C 1.2(12) . . . . ?
C00D C004 C005 Os1 -121.4(8) . . . . ?
C00D C004 C005 C00A 176.8(7) . . . . ?
C00D C004 C005 C00F 2.9(12) . . . . ?
C00D C004 C008 Os1 121.8(8) . . . . ?
C00D C004 C008 C006 -176.4(8) . . . . ?
C00D C004 C008 C00E -3.7(13) . . . . ?
C00F C005 C00A Os1 -123.7(8) . . . . ?
C00F C005 C00A C006 173.5(7) . . . . ?
C00F C005 C00A C00C -1.6(13) . . . . ?
C2 C3 C4 Os2 63.3(15) . . . . ?
C2 C3 C4 C5 2(3) . . . . ?
C2 C3 C4 C9 -175(3) . . . . ?
C3 C2 C6 Os2 -61.9(14) . . . . ?
C3 C2 C6 C5 0(3) . . . . ?
C3 C2 C6 C7 178(3) . . . . ?
C3 C4 C5 Os2 58.7(18) . . . . ?
C3 C4 C5 C6 -2(2) . . . . ?
C3 C4 C5 C8 -175(3) . . . . ?
C4 C5 C6 Os2 62.0(19) . . . . ?
C4 C5 C6 C2 1(2) . . . . ?
C4 C5 C6 C7 -177(3) . . . . ?
C6 C2 C3 Os2 65.1(16) . . . . ?
C6 C2 C3 C4 -2(3) . . . . ?
C6 C2 C3 C10 -176(3) . . . . ?
C8 C5 C6 Os2 -126(4) . . . . ?
C8 C5 C6 C2 173(4) . . . . ?
C8 C5 C6 C7 -5(5) . . . . ?
C9 C4 C5 Os2 -124(4) . . . . ?
C9 C4 C5 C6 175(4) . . . . ?
C9 C4 C5 C8 2(5) . . . . ?
C10 C3 C4 Os2 -125(3) . . . . ?
C10 C3 C4 C5 174(4) . . . . ?
C10 C3 C4 C9 -3(5) . . . . ?
C11 C2 C3 Os2 -120(3) . . . . ?
C11 C2 C3 C4 174(3) . . . . ?
C11 C2 C3 C10 -1(4) . . . . ?
C11 C2 C6 Os2 122(2) . . . . ?
C11 C2 C6 C5 -176(3) . . . . ?
C11 C2 C6 C7 2(4) . . . . ?

loop_
_smtbx_masks_void_nr
_smtbx_masks_void_average_x
_smtbx_masks_void_average_y
_smtbx_masks_void_average_z
_smtbx_masks_void_volume
_smtbx_masks_void_count_electrons
_smtbx_masks_void_content
1 -0.139 -0.139 0.861 204.3 23.1 ?
2 0.139 0.361 0.639 204.3 25.7 ?
3 0.139 0.139 0.139 204.3 21.7 ?
4 -0.139 0.639 0.361 204.3 21.7 ?
5 0.067 0.742 0.217 7.4 1.2 ?
6 0.067 0.758 0.717 7.4 0.0 ?
7 0.217 0.067 0.742 7.4 1.0 ?
8 0.217 0.433 0.242 7.4 0.0 ?
9 0.361 0.639 0.139 204.3 30.7 ?
10 0.361 0.861 0.639 204.3 21.7 ?
11 0.242 0.217 0.433 7.4 0.0 ?
12 0.242 0.283 0.933 7.4 0.6 ?
13 0.258 0.717 0.433 7.4 1.2 ?
14 0.258 0.783 0.933 7.4 0.0 ?
15 0.283 0.567 0.742 7.4 0.0 ?
16 0.283 0.933 0.242 7.4 1.1 ?
17 0.639 0.361 0.861 204.3 21.7 ?
18 0.639 0.139 0.361 204.3 25.9 ?
19 0.433 0.242 0.217 7.4 0.0 ?
20 0.433 0.258 0.717 7.4 0.5 ?
21 0.567 0.742 0.283 7.4 0.2 ?
22 0.567 0.758 0.783 7.4 1.4 ?
23 0.717 0.067 0.758 7.4 0.0 ?
24 0.717 0.433 0.258 7.4 1.2 ?
25 0.742 0.217 0.067 7.4 1.7 ?
26 0.742 0.283 0.567 7.4 0.0 ?
27 0.758 0.717 0.067 7.4 0.2 ?
28 0.758 0.783 0.567 7.4 1.1 ?
29 0.783 0.567 0.758 7.4 1.3 ?
30 0.783 0.933 0.258 7.4 0.0 ?
31 0.933 0.242 0.283 7.4 1.4 ?
32 0.933 0.258 0.783 7.4 0.0 ?
